data_7211210
loop_
_publ_author_name
'Kirby, Isabelle L.'
'Pitak, Mateusz B.'
'Wenzel, Marco'
'Wilson, Claire'
'Sparkes, Hazel A.'
'Coles, Simon J.'
'Gale, Philip A.'

_publ_section_title
;
 Systematic structural analysis of a series of anion receptor complexes
;
_journal_issue 44
_journal_name_full CrystEngComm
_journal_page_first 9003
_journal_paper_doi 10.1039/c3ce41503a
_journal_volume 15
_journal_year 2013
_chemical_compound_source 'Isabelle Kirby'
_chemical_formula_moiety 'C13 H10 N4 O5, C2 H3 O2, C4 H12 N'
_chemical_formula_sum 'C19 H25 N5 O7'
_chemical_formula_weight 435.44
_chemical_name_common '1,3(3-nitro)phenylurea with tma oac'
_space_group_IT_number 14
_symmetry_cell_setting monoclinic
_symmetry_space_group_name_Hall '-P 2yn'
_symmetry_space_group_name_H-M 'P 1 21/n 1'
_atom_sites_solution_hydrogens geom
_atom_sites_solution_primary direct
_atom_sites_solution_secondary difmap
_audit_creation_method SHELXL-97
_cell_angle_alpha 90.00
_cell_angle_beta 93.856(2)
_cell_angle_gamma 90.00
_cell_formula_units_Z 4
_cell_length_a 12.5269(3)
_cell_length_b 6.6896(2)
_cell_length_c 25.2440(9)
_cell_measurement_reflns_used 14733
_cell_measurement_temperature 120(2)
_cell_measurement_theta_max 27.48
_cell_measurement_theta_min 2.91
_cell_volume 2110.66(11)
_computing_cell_refinement 'DENZO (Otwinowski & Minor, 1997) & COLLECT (Hooft, R.W.W., 1998)'
_computing_data_collection 'COLLECT (Hooft, R.W.W., 1998)'
_computing_data_reduction 'DENZO (Otwinowski & Minor, 1997) & COLLECT (Hooft, R.W.W., 1998)'
_computing_publication_material 'WINGX (Farrugia, 1998)'
_computing_structure_refinement 'SHELXL-97 (Sheldrick, 2008)'
_computing_structure_solution 'SHELXS-97 (Sheldrick, 1997)'
_diffrn_ambient_temperature 120(2)
_diffrn_detector_area_resol_mean 9.091
_diffrn_measured_fraction_theta_full 0.997
_diffrn_measured_fraction_theta_max 0.997
_diffrn_measurement_device_type 'Bruker-Nonius CCD camera on \k-goniostat'
_diffrn_measurement_method '\f & \w scans to fill the asymmetric unit'
_diffrn_radiation_monochromator graphite
_diffrn_radiation_source 'Bruker Nonius FR591 Rotating Anode'
_diffrn_radiation_type MoK\a
_diffrn_radiation_wavelength 0.71073
_diffrn_reflns_av_R_equivalents 0.0751
_diffrn_reflns_av_sigmaI/netI 0.0762
_diffrn_reflns_limit_h_max 16
_diffrn_reflns_limit_h_min -16
_diffrn_reflns_limit_k_max 8
_diffrn_reflns_limit_k_min -8
_diffrn_reflns_limit_l_max 32
_diffrn_reflns_limit_l_min -32
_diffrn_reflns_number 24432
_diffrn_reflns_theta_full 27.50
_diffrn_reflns_theta_max 27.50
_diffrn_reflns_theta_min 3.15
_exptl_absorpt_coefficient_mu 0.106
_exptl_absorpt_correction_T_max 0.9791
_exptl_absorpt_correction_T_min 0.9489
_exptl_absorpt_correction_type multi-scan
_exptl_absorpt_process_details
;
SADABS V2.10 (Sheldrick, G.M., 2003)
;
_exptl_crystal_colour orange
_exptl_crystal_density_diffrn 1.370
_exptl_crystal_density_method 'not measured'
_exptl_crystal_description fragment
_exptl_crystal_F_000 920
_exptl_crystal_size_max 0.50
_exptl_crystal_size_mid 0.30
_exptl_crystal_size_min 0.20
_refine_diff_density_max 0.321
_refine_diff_density_min -0.275
_refine_diff_density_rms 0.053
_refine_ls_extinction_method none
_refine_ls_goodness_of_fit_ref 1.047
_refine_ls_hydrogen_treatment constr
_refine_ls_matrix_type full
_refine_ls_number_parameters 314
_refine_ls_number_reflns 4847
_refine_ls_number_restraints 8
_refine_ls_restrained_S_all 1.056
_refine_ls_R_factor_all 0.1257
_refine_ls_R_factor_gt 0.0605
_refine_ls_shift/su_max 0.000
_refine_ls_shift/su_mean 0.000
_refine_ls_structure_factor_coef Fsqd
_refine_ls_weighting_details 'calc w=1/[\s^2^(Fo^2^)+(0.0709P)^2^+0.2521P] where P=(Fo^2^+2Fc^2^)/3'
_refine_ls_weighting_scheme calc
_refine_ls_wR_factor_gt 0.1355
_refine_ls_wR_factor_ref 0.1634
_reflns_number_gt 2701
_reflns_number_total 4847
_reflns_threshold_expression >2\s(I)
_cod_data_source_file c3ce41503a.txt
_cod_data_source_block structure8
_cod_original_sg_symbol_H-M 'P 21/n'
_cod_database_code 7211210

loop_
_symmetry_equiv_pos_as_xyz
'x, y, z'
'-x+1/2, y+1/2, -z+1/2'
'-x, -y, -z'
'x-1/2, -y-1/2, z-1/2'

loop_
_atom_site_label
_atom_site_type_symbol
_atom_site_fract_x
_atom_site_fract_y
_atom_site_fract_z
_atom_site_U_iso_or_equiv
_atom_site_adp_type
_atom_site_occupancy
_atom_site_symmetry_multiplicity
_atom_site_calc_flag
_atom_site_refinement_flags
_atom_site_disorder_assembly
_atom_site_disorder_group
C7 C 0.41223(17) 0.7624(3) 0.54357(9) 0.0255(5) Uani 1 1 d . . .
C4 C 0.31802(17) 0.8013(3) 0.62540(8) 0.0258(5) Uani 1 1 d . . .
C5 C 0.40619(18) 0.7808(3) 0.66201(9) 0.0273(5) Uani 1 1 d . . .
H5 H 0.4741 0.7426 0.6507 0.033 Uiso 1 1 calc R . .
C6 C 0.39240(18) 0.8171(3) 0.71469(9) 0.0297(5) Uani 1 1 d . . .
C1 C 0.29711(18) 0.8744(4) 0.73431(9) 0.0351(6) Uani 1 1 d . . .
H1 H 0.2913 0.8998 0.7710 0.042 Uiso 1 1 calc R . .
C2 C 0.20985(19) 0.8929(4) 0.69761(9) 0.0378(6) Uani 1 1 d . . .
H2 H 0.1424 0.9310 0.7094 0.045 Uiso 1 1 calc R . .
C3 C 0.21954(18) 0.8570(4) 0.64422(9) 0.0325(6) Uani 1 1 d . . .
H3 H 0.1586 0.8703 0.6200 0.039 Uiso 1 1 calc R . .
C8 C 0.46322(17) 0.7358(3) 0.45092(9) 0.0252(5) Uani 1 1 d . . .
C13 C 0.57391(18) 0.7311(3) 0.46086(9) 0.0306(6) Uani 1 1 d . . .
H13 H 0.6039 0.7342 0.4964 0.037 Uiso 1 1 calc R . .
C12 C 0.64079(19) 0.7219(3) 0.41927(10) 0.0340(6) Uani 1 1 d . . .
H12 H 0.7160 0.7178 0.4270 0.041 Uiso 1 1 calc R . .
C11 C 0.60074(19) 0.7187(3) 0.36700(9) 0.0324(6) Uani 1 1 d . . .
H11 H 0.6467 0.7136 0.3386 0.039 Uiso 1 1 calc R . .
C10 C 0.49110(19) 0.7232(3) 0.35783(9) 0.0290(5) Uani 1 1 d . . .
C9 C 0.42198(18) 0.7317(3) 0.39817(8) 0.0258(5) Uani 1 1 d . . .
H9 H 0.3468 0.7346 0.3901 0.031 Uiso 1 1 calc R . .
C14A C 0.7564(3) 0.7756(5) 0.58245(15) 0.0515(10) Uani 0.756(3) 1 d PD A 1
H14A H 0.7672 0.6549 0.5615 0.077 Uiso 0.756(3) 1 calc PR A 1
H14B H 0.7721 0.8939 0.5615 0.077 Uiso 0.756(3) 1 calc PR A 1
H14C H 0.6819 0.7811 0.5921 0.077 Uiso 0.756(3) 1 calc PR A 1
C15A C 0.8133(4) 0.9570(6) 0.66298(17) 0.0488(12) Uani 0.756(3) 1 d PD A 1
H15A H 0.8350 1.0736 0.6428 0.073 Uiso 0.756(3) 1 calc PR A 1
H15B H 0.8572 0.9491 0.6965 0.073 Uiso 0.756(3) 1 calc PR A 1
H15C H 0.7378 0.9699 0.6703 0.073 Uiso 0.756(3) 1 calc PR A 1
C16A C 0.7986(3) 0.5950(5) 0.66489(13) 0.0404(8) Uani 0.756(3) 1 d PD A 1
H16A H 0.7229 0.6049 0.6722 0.061 Uiso 0.756(3) 1 calc PR A 1
H16B H 0.8427 0.5959 0.6984 0.061 Uiso 0.756(3) 1 calc PR A 1
H16C H 0.8106 0.4703 0.6458 0.061 Uiso 0.756(3) 1 calc PR A 1
C17A C 0.9400(3) 0.7490(5) 0.61930(16) 0.0494(10) Uani 0.756(3) 1 d PD A 1
H17A H 0.9487 0.6256 0.5991 0.074 Uiso 0.756(3) 1 calc PR A 1
H17B H 0.9851 0.7430 0.6525 0.074 Uiso 0.756(3) 1 calc PR A 1
H17C H 0.9613 0.8636 0.5983 0.074 Uiso 0.756(3) 1 calc PR A 1
C14B C 0.7131(6) 0.7696(16) 0.6287(5) 0.0515(10) Uani 0.244(3) 1 d PD A 2
H14D H 0.6865 0.6492 0.6100 0.077 Uiso 0.244(3) 1 calc PR A 2
H14E H 0.6857 0.8884 0.6095 0.077 Uiso 0.244(3) 1 calc PR A 2
H14F H 0.6886 0.7703 0.6647 0.077 Uiso 0.244(3) 1 calc PR A 2
C15B C 0.8755(9) 0.9590(16) 0.6538(5) 0.041(3) Uani 0.244(3) 1 d PD A 2
H15D H 0.8446 1.0735 0.6340 0.062 Uiso 0.244(3) 1 calc PR A 2
H15E H 0.9532 0.9574 0.6511 0.062 Uiso 0.244(3) 1 calc PR A 2
H15F H 0.8597 0.9702 0.6912 0.062 Uiso 0.244(3) 1 calc PR A 2
C16B C 0.8819(8) 0.5946(12) 0.6553(4) 0.0404(8) Uani 0.244(3) 1 d PD A 2
H16D H 0.8670 0.5867 0.6929 0.061 Uiso 0.244(3) 1 calc PR A 2
H16E H 0.9593 0.6055 0.6523 0.061 Uiso 0.244(3) 1 calc PR A 2
H16F H 0.8551 0.4738 0.6369 0.061 Uiso 0.244(3) 1 calc PR A 2
C17B C 0.8611(12) 0.7730(15) 0.5736(3) 0.055(4) Uani 0.244(3) 1 d PD A 2
H17D H 0.8333 0.6531 0.5551 0.082 Uiso 0.244(3) 1 calc PR A 2
H17E H 0.9393 0.7750 0.5734 0.082 Uiso 0.244(3) 1 calc PR A 2
H17F H 0.8316 0.8923 0.5554 0.082 Uiso 0.244(3) 1 calc PR A 2
C18 C 0.10168(18) 0.7454(3) 0.47381(9) 0.0268(5) Uani 1 1 d . . .
C19 C -0.01294(18) 0.7397(3) 0.44988(9) 0.0331(6) Uani 1 1 d . . .
H19A H -0.0485 0.6192 0.4620 0.050 Uiso 1 1 calc R . .
H19C H -0.0129 0.7378 0.4111 0.050 Uiso 1 1 calc R . .
H19B H -0.0513 0.8583 0.4611 0.050 Uiso 1 1 calc R . .
N2 N 0.32106(15) 0.7720(2) 0.57085(7) 0.0273(4) Uani 1 1 d . . .
H2A H 0.2594 0.7584 0.5523 0.033 Uiso 1 1 calc R . .
N3 N 0.38896(14) 0.7459(2) 0.48975(7) 0.0268(4) Uani 1 1 d . . .
H3A H 0.3209 0.7412 0.4787 0.032 Uiso 1 1 calc R . .
N1 N 0.48712(17) 0.7957(3) 0.75256(8) 0.0391(5) Uani 1 1 d . . .
N4 N 0.44553(17) 0.7219(3) 0.30302(8) 0.0360(5) Uani 1 1 d . . .
N5 N 0.82856(14) 0.7708(3) 0.63120(7) 0.0267(4) Uani 1 1 d D . .
O3 O 0.47371(15) 0.8038(3) 0.80014(7) 0.0564(6) Uani 1 1 d . . .
O2 O 0.57536(15) 0.7714(3) 0.73507(7) 0.0519(5) Uani 1 1 d . . .
O5 O 0.34813(15) 0.7289(3) 0.29451(7) 0.0504(5) Uani 1 1 d . . .
O4 O 0.50655(15) 0.7155(3) 0.26671(7) 0.0524(5) Uani 1 1 d . . .
O1 O 0.50328(12) 0.7684(2) 0.56491(6) 0.0319(4) Uani 1 1 d . . .
O7 O 0.17653(12) 0.7211(2) 0.44370(6) 0.0383(4) Uani 1 1 d . . .
O6 O 0.11505(13) 0.7738(3) 0.52271(6) 0.0430(5) Uani 1 1 d . . .

loop_
_atom_site_aniso_label
_atom_site_aniso_U_11
_atom_site_aniso_U_22
_atom_site_aniso_U_33
_atom_site_aniso_U_23
_atom_site_aniso_U_13
_atom_site_aniso_U_12
C7 0.0254(13) 0.0226(12) 0.0287(12) 0.0003(9) 0.0032(10) 0.0026(10)
C4 0.0274(12) 0.0239(12) 0.0265(12) 0.0005(9) 0.0047(10) -0.0010(10)
C5 0.0273(12) 0.0271(12) 0.0280(12) 0.0016(9) 0.0052(10) -0.0017(10)
C6 0.0338(14) 0.0294(13) 0.0255(12) 0.0028(10) -0.0011(10) -0.0055(11)
C1 0.0402(15) 0.0429(15) 0.0227(12) -0.0016(11) 0.0056(11) -0.0047(12)
C2 0.0349(14) 0.0438(16) 0.0362(14) -0.0023(12) 0.0129(11) 0.0004(12)
C3 0.0282(13) 0.0381(14) 0.0316(13) 0.0008(11) 0.0047(10) 0.0012(11)
C8 0.0259(12) 0.0194(11) 0.0311(12) 0.0000(9) 0.0078(10) -0.0005(9)
C13 0.0299(13) 0.0286(13) 0.0340(13) 0.0010(10) 0.0070(10) -0.0003(10)
C12 0.0287(13) 0.0324(14) 0.0419(15) -0.0003(11) 0.0089(11) -0.0002(10)
C11 0.0362(14) 0.0274(13) 0.0354(14) 0.0005(10) 0.0157(11) -0.0014(11)
C10 0.0390(14) 0.0228(12) 0.0259(12) 0.0008(9) 0.0080(10) -0.0027(10)
C9 0.0285(12) 0.0208(12) 0.0287(12) 0.0013(9) 0.0057(9) -0.0015(10)
C14A 0.054(2) 0.047(2) 0.049(2) 0.0027(18) -0.0251(18) -0.0041(18)
C15A 0.077(3) 0.028(2) 0.042(2) -0.0075(17) 0.007(3) 0.008(2)
C16A 0.051(2) 0.0296(17) 0.0419(19) 0.0056(14) 0.0109(17) -0.0039(17)
C17A 0.0289(19) 0.053(2) 0.068(3) 0.0043(19) 0.0145(18) 0.0030(17)
C14B 0.054(2) 0.047(2) 0.049(2) 0.0027(18) -0.0251(18) -0.0041(18)
C15B 0.056(9) 0.033(6) 0.035(7) -0.005(5) 0.000(7) 0.004(7)
C16B 0.051(2) 0.0296(17) 0.0419(19) 0.0056(14) 0.0109(17) -0.0039(17)
C17B 0.104(12) 0.029(6) 0.034(6) -0.006(5) 0.022(7) -0.012(6)
C18 0.0291(13) 0.0227(12) 0.0290(12) -0.0014(9) 0.0042(10) -0.0003(10)
C19 0.0277(13) 0.0384(14) 0.0332(13) -0.0007(11) 0.0014(10) 0.0000(10)
N2 0.0241(10) 0.0350(11) 0.0229(10) -0.0026(8) 0.0014(8) 0.0001(8)
N3 0.0212(10) 0.0337(11) 0.0257(10) -0.0010(8) 0.0038(8) 0.0016(8)
N1 0.0447(14) 0.0413(13) 0.0305(12) 0.0017(9) -0.0038(10) -0.0057(10)
N4 0.0425(13) 0.0380(12) 0.0283(11) -0.0009(9) 0.0080(10) -0.0028(10)
N5 0.0225(10) 0.0274(10) 0.0296(10) -0.0015(8) -0.0018(8) 0.0007(8)
O3 0.0563(13) 0.0865(15) 0.0256(10) 0.0066(9) -0.0032(9) -0.0094(10)
O2 0.0351(11) 0.0788(15) 0.0409(11) -0.0008(9) -0.0032(9) 0.0061(9)
O5 0.0378(11) 0.0820(15) 0.0312(10) 0.0003(9) 0.0020(8) 0.0014(10)
O4 0.0522(12) 0.0775(15) 0.0294(10) -0.0051(9) 0.0179(9) -0.0070(10)
O1 0.0265(9) 0.0403(10) 0.0291(9) -0.0010(7) 0.0035(7) 0.0017(7)
O7 0.0267(9) 0.0585(12) 0.0302(9) -0.0039(8) 0.0050(7) 0.0006(8)
O6 0.0328(10) 0.0692(13) 0.0268(9) -0.0068(8) 0.0016(7) 0.0030(8)

loop_
_atom_type_symbol
_atom_type_description
_atom_type_scat_dispersion_real
_atom_type_scat_dispersion_imag
_atom_type_scat_source
C C 0.0033 0.0016 'International Tables Vol C Tables 4.2.6.8 and 6.1.1.4'
H H 0.0000 0.0000 'International Tables Vol C Tables 4.2.6.8 and 6.1.1.4'
N N 0.0061 0.0033 'International Tables Vol C Tables 4.2.6.8 and 6.1.1.4'
O O 0.0106 0.0060 'International Tables Vol C Tables 4.2.6.8 and 6.1.1.4'
S S 0.1246 0.1234 'International Tables Vol C Tables 4.2.6.8 and 6.1.1.4'

loop_
_geom_angle_atom_site_label_1
_geom_angle_atom_site_label_2
_geom_angle_atom_site_label_3
_geom_angle
O1 C7 N2 123.8(2)
O1 C7 N3 124.39(19)
N2 C7 N3 111.76(19)
N2 C4 C5 124.5(2)
N2 C4 C3 117.1(2)
C5 C4 C3 118.4(2)
C6 C5 C4 118.5(2)
C6 C5 H5 120.8
C4 C5 H5 120.8
C5 C6 C1 124.5(2)
C5 C6 N1 117.4(2)
C1 C6 N1 118.1(2)
C6 C1 C2 116.6(2)
C6 C1 H1 121.7
C2 C1 H1 121.7
C3 C2 C1 121.2(2)
C3 C2 H2 119.4
C1 C2 H2 119.4
C2 C3 C4 120.9(2)
C2 C3 H3 119.5
C4 C3 H3 119.5
C13 C8 C9 118.1(2)
C13 C8 N3 125.2(2)
C9 C8 N3 116.68(19)
C12 C13 C8 120.6(2)
C12 C13 H13 119.7
C8 C13 H13 119.7
C11 C12 C13 121.7(2)
C11 C12 H12 119.2
C13 C12 H12 119.2
C10 C11 C12 117.0(2)
C10 C11 H11 121.5
C12 C11 H11 121.5
C11 C10 C9 123.0(2)
C11 C10 N4 118.7(2)
C9 C10 N4 118.3(2)
C10 C9 C8 119.6(2)
C10 C9 H9 120.2
C8 C9 H9 120.2
N5 C14A H14A 109.5
N5 C14A H14B 109.5
N5 C14A H14C 109.5
N5 C15A H15A 109.5
N5 C15A H15B 109.5
N5 C15A H15C 109.5
N5 C16A H16A 109.5
N5 C16A H16B 109.5
N5 C16A H16C 109.5
N5 C17A H17A 109.5
N5 C17A H17B 109.5
N5 C17A H17C 109.5
N5 C14B H14D 109.5
N5 C14B H14E 109.5
H14D C14B H14E 109.5
N5 C14B H14F 109.5
H14D C14B H14F 109.5
H14E C14B H14F 109.5
N5 C15B H15D 109.5
N5 C15B H15E 109.5
H15D C15B H15E 109.5
N5 C15B H15F 109.5
H15D C15B H15F 109.5
H15E C15B H15F 109.5
N5 C16B H16D 109.5
N5 C16B H16E 109.5
H16D C16B H16E 109.5
N5 C16B H16F 109.5
H16D C16B H16F 109.5
H16E C16B H16F 109.5
N5 C17B H17D 109.5
N5 C17B H17E 109.5
H17D C17B H17E 109.5
N5 C17B H17F 109.5
H17D C17B H17F 109.5
H17E C17B H17F 109.5
O6 C18 O7 124.2(2)
O6 C18 C19 117.2(2)
O7 C18 C19 118.7(2)
C18 C19 H19A 109.5
C18 C19 H19C 109.5
H19A C19 H19C 109.5
C18 C19 H19B 109.5
H19A C19 H19B 109.5
H19C C19 H19B 109.5
C7 N2 C4 125.48(19)
C7 N2 H2A 117.3
C4 N2 H2A 117.3
C7 N3 C8 126.17(19)
C7 N3 H3A 116.9
C8 N3 H3A 116.9
O3 N1 O2 123.0(2)
O3 N1 C6 118.2(2)
O2 N1 C6 118.8(2)
O5 N4 O4 122.0(2)
O5 N4 C10 119.14(19)
O4 N4 C10 118.8(2)
C14B N5 C17A 164.3(5)
C14B N5 C16B 116.2(6)
C17A N5 C16B 65.7(4)
C14B N5 C14A 53.7(5)
C17A N5 C14A 111.8(3)
C16B N5 C14A 126.8(5)
C14B N5 C15B 113.0(7)
C17A N5 C15B 78.7(5)
C16B N5 C15B 111.3(7)
C14A N5 C15B 120.3(6)
C14B N5 C15A 82.3(5)
C17A N5 C15A 110.6(2)
C16B N5 C15A 121.1(5)
C14A N5 C15A 109.5(3)
C15B N5 C15A 32.2(4)
C14B N5 C16A 74.6(5)
C17A N5 C16A 108.4(2)
C16B N5 C16A 42.8(4)
C14A N5 C16A 108.9(2)
C15B N5 C16A 123.3(6)
C15A N5 C16A 107.4(2)
C14B N5 C17B 106.7(7)
C17A N5 C17B 59.1(6)
C16B N5 C17B 104.9(6)
C14A N5 C17B 53.0(6)
C15B N5 C17B 103.4(7)
C15A N5 C17B 123.3(4)
C16A N5 C17B 129.1(4)

loop_
_geom_bond_atom_site_label_1
_geom_bond_atom_site_label_2
_geom_bond_distance
C7 O1 1.229(3)
C7 N2 1.374(3)
C7 N3 1.375(3)
C4 N2 1.394(3)
C4 C5 1.398(3)
C4 C3 1.402(3)
C5 C6 1.374(3)
C5 H5 0.9500
C6 C1 1.377(3)
C6 N1 1.480(3)
C1 C2 1.390(3)
C1 H1 0.9500
C2 C3 1.382(3)
C2 H2 0.9500
C3 H3 0.9500
C8 C13 1.393(3)
C8 C9 1.396(3)
C8 N3 1.398(3)
C13 C12 1.388(3)
C13 H13 0.9500
C12 C11 1.380(3)
C12 H12 0.9500
C11 C10 1.378(3)
C11 H11 0.9500
C10 C9 1.382(3)
C10 N4 1.461(3)
C9 H9 0.9500
C14A N5 1.478(4)
C14A H14A 0.9800
C14A H14B 0.9800
C14A H14C 0.9800
C15A N5 1.501(4)
C15A H15A 0.9800
C15A H15B 0.9800
C15A H15C 0.9800
C16A N5 1.514(3)
C16A H16A 0.9800
C16A H16B 0.9800
C16A H16C 0.9800
C17A N5 1.455(3)
C17A H17A 0.9800
C17A H17B 0.9800
C17A H17C 0.9800
C14B N5 1.444(8)
C14B H14D 0.9800
C14B H14E 0.9800
C14B H14F 0.9800
C15B N5 1.487(8)
C15B H15D 0.9800
C15B H15E 0.9800
C15B H15F 0.9800
C16B N5 1.467(7)
C16B H16D 0.9800
C16B H16E 0.9800
C16B H16F 0.9800
C17B N5 1.538(7)
C17B H17D 0.9800
C17B H17E 0.9800
C17B H17F 0.9800
C18 O6 1.249(3)
C18 O7 1.257(3)
C18 C19 1.520(3)
C19 H19A 0.9800
C19 H19C 0.9800
C19 H19B 0.9800
N2 H2A 0.8800
N3 H3A 0.8800
N1 O3 1.225(2)
N1 O2 1.228(3)
N4 O5 1.225(3)
N4 O4 1.233(2)

loop_
_geom_hbond_atom_site_label_D
_geom_hbond_atom_site_label_H
_geom_hbond_atom_site_label_A
_geom_hbond_distance_DH
_geom_hbond_distance_HA
_geom_hbond_distance_DA
_geom_hbond_angle_DHA
N2 H2A O6 0.88 1.91 2.778(3) 167.1
N3 H3A O7 0.88 1.96 2.836(2) 171.5
